data_4075653
loop_
_publ_author_name
'Piechaczyk, Olivier'
'Doux, Marjolaine'
'Ricard, Louis'
'le Floch, Pascal'

_publ_section_title
;
 Synthesis of 1-Phosphabarrelene Phosphine Sulfide Substituted
 Palladium(II) Complexes:&#x00A0; Application in the Catalyzed Suzuki
 Cross-Coupling Process and in the Allylation of Secondary Amines
;
_journal_issue 6
_journal_name_full Organometallics
_journal_page_first 1204
_journal_paper_doi 10.1021/om0490278
_journal_volume 24
_journal_year 2005
_chemical_formula_sum 'C116 H108 F12 O12 P8 Pd4 S8'
_chemical_formula_weight 2851.86
_chemical_name_systematic
; 
 ? 
;
_space_group_IT_number 29
_symmetry_cell_setting orthorhombic
_symmetry_space_group_name_Hall 'P 2c -2ac'
_symmetry_space_group_name_H-M 'P c a 21'
_atom_sites_solution_hydrogens geom
_atom_sites_solution_primary direct
_atom_sites_solution_secondary difmap
_audit_creation_method SHELXL-97
_cell_angle_alpha 90.00
_cell_angle_beta 90.00
_cell_angle_gamma 90.00
_cell_formula_units_Z 1
_cell_length_a 15.5700(10)
_cell_length_b 9.2190(10)
_cell_length_c 20.3650(10)
_cell_measurement_reflns_used 251
_cell_measurement_temperature 150.0(1)
_cell_measurement_theta_max 20.0
_cell_measurement_theta_min 3.0
_cell_volume 2923.2(4)
_computing_structure_refinement 'SHELXL-97 (Sheldrick, 1997)'
_computing_structure_solution 'SHELXS-97 (Sheldrick, 1990)'
_diffrn_ambient_temperature 150.0(1)
_diffrn_measured_fraction_theta_full 0.997
_diffrn_measured_fraction_theta_max 0.997
_diffrn_measurement_device_type KappaCCD
_diffrn_measurement_method 'phi and omega scans'
_diffrn_radiation_monochromator graphite
_diffrn_radiation_source 'fine-focus sealed tube'
_diffrn_radiation_type MoK\a
_diffrn_radiation_wavelength 0.71069
_diffrn_reflns_av_R_equivalents 0.0319
_diffrn_reflns_av_sigmaI/netI 0.0411
_diffrn_reflns_limit_h_max 21
_diffrn_reflns_limit_h_min -18
_diffrn_reflns_limit_k_max 12
_diffrn_reflns_limit_k_min -12
_diffrn_reflns_limit_l_max 23
_diffrn_reflns_limit_l_min -28
_diffrn_reflns_number 18989
_diffrn_reflns_theta_full 30.03
_diffrn_reflns_theta_max 30.03
_diffrn_reflns_theta_min 3.26
_exptl_absorpt_coefficient_mu 0.937
_exptl_absorpt_correction_T_max 0.9547
_exptl_absorpt_correction_T_min 0.8348
_exptl_absorpt_correction_type multi-scan
_exptl_crystal_colour colorless
_exptl_crystal_density_diffrn 1.620
_exptl_crystal_density_method 'not measured'
_exptl_crystal_description plate
_exptl_crystal_F_000 1440
_exptl_crystal_size_max 0.20
_exptl_crystal_size_mid 0.20
_exptl_crystal_size_min 0.05
_refine_diff_density_max 1.065
_refine_diff_density_min -0.776
_refine_diff_density_rms 0.076
_refine_ls_abs_structure_details 'Flack H D (1983), Acta Cryst. A39, 876-881'
_refine_ls_abs_structure_Flack -0.010(19)
_refine_ls_extinction_coef 0.0011(2)
_refine_ls_extinction_expression Fc^*^=kFc[1+0.001xFc^2^\l^3^/sin(2\q)]^-1/4^
_refine_ls_extinction_method SHELXL
_refine_ls_goodness_of_fit_ref 1.012
_refine_ls_hydrogen_treatment mixed
_refine_ls_matrix_type full
_refine_ls_number_parameters 362
_refine_ls_number_reflns 7658
_refine_ls_number_restraints 1
_refine_ls_restrained_S_all 1.012
_refine_ls_R_factor_all 0.0428
_refine_ls_R_factor_gt 0.0332
_refine_ls_shift/su_max 0.002
_refine_ls_shift/su_mean 0.000
_refine_ls_structure_factor_coef Fsqd
_refine_ls_weighting_details 'calc w=1/[\s^2^(Fo^2^)+(0.0499P)^2^+0.0000P] where P=(Fo^2^+2Fc^2^)/3'
_refine_ls_weighting_scheme calc
_refine_ls_wR_factor_gt 0.0800
_refine_ls_wR_factor_ref 0.0850
_reflns_number_gt 6565
_reflns_number_total 7658
_reflns_threshold_expression >2sigma(I)
_cod_data_source_file om0490278si20041209_043611.cif
_cod_data_source_block pddmpsall
_cod_depositor_comments
;
The following automatic conversions were performed:

'_symmetry_cell_setting' value 'Orthorhombic' changed to
'orthorhombic' according to
/home/saulius/struct/CIF-dictionaries/cif_core.dic dictionary named
'cif_core.dic' version 2.4.1 from 2010-06-29.

Automatic conversion script
Id: cif_fix_values 1715 2011-07-08 13:25:40Z adriana 
;
_cod_original_sg_symbol_H-M 'Pca21     '
_cod_database_code 4075653

loop_
_symmetry_equiv_pos_as_xyz
'x, y, z'
'-x, -y, z+1/2'
'-x+1/2, y, z+1/2'
'x+1/2, -y, z'

loop_
_atom_site_label
_atom_site_type_symbol
_atom_site_fract_x
_atom_site_fract_y
_atom_site_fract_z
_atom_site_U_iso_or_equiv
_atom_site_adp_type
_atom_site_occupancy
_atom_site_symmetry_multiplicity
_atom_site_calc_flag
_atom_site_refinement_flags
Pd1 Pd -0.864334(12) 0.14427(2) 0.140314(13) 0.02684(6) Uani 1 1 d .
S1 S -0.88348(6) 0.32075(10) 0.22324(5) 0.03545(18) Uani 1 1 d .
P1 P -0.87283(5) 0.19402(8) 0.30286(4) 0.02696(16) Uani 1 1 d .
P2 P -0.88522(5) -0.05139(8) 0.20714(4) 0.02588(15) Uani 1 1 d .
C1 C -0.92179(18) 0.0198(3) 0.28758(14) 0.0287(6) Uani 1 1 d .
H1A H -0.9851 0.0298 0.2875 0.034 Uiso 1 1 calc R
H1B H -0.9057 -0.0489 0.3229 0.034 Uiso 1 1 calc R
C2 C -0.92818(19) 0.2709(3) 0.37244(15) 0.0301(6) Uani 1 1 d .
C3 C -0.9642(2) 0.4076(4) 0.36928(17) 0.0386(7) Uani 1 1 d .
H3 H -0.9603 0.4628 0.3300 0.046 Uiso 1 1 calc R
C4 C -1.0057(2) 0.4637(4) 0.42341(19) 0.0494(9) Uani 1 1 d .
H4 H -1.0299 0.5582 0.4216 0.059 Uiso 1 1 calc R
C5 C -1.0124(2) 0.3829(4) 0.4804(2) 0.0457(8) Uani 1 1 d .
H5 H -1.0421 0.4213 0.5172 0.055 Uiso 1 1 calc R
C6 C -0.9759(2) 0.2461(4) 0.48386(18) 0.0437(8) Uani 1 1 d .
H6 H -0.9800 0.1909 0.5231 0.052 Uiso 1 1 calc R
C7 C -0.9333(2) 0.1905(4) 0.42959(18) 0.0406(7) Uani 1 1 d .
H7 H -0.9076 0.0971 0.4317 0.049 Uiso 1 1 calc R
C8 C -0.7622(2) 0.1638(3) 0.32581(15) 0.0303(6) Uani 1 1 d .
C9 C -0.7010(2) 0.2658(4) 0.30594(17) 0.0383(7) Uani 1 1 d .
H9 H -0.7165 0.3438 0.2778 0.046 Uiso 1 1 calc R
C10 C -0.6167(2) 0.2509(5) 0.32825(19) 0.0487(10) Uani 1 1 d .
H10 H -0.5747 0.3202 0.3157 0.058 Uiso 1 1 calc R
C11 C -0.5943(2) 0.1390(5) 0.36743(19) 0.0480(10) Uani 1 1 d .
H11 H -0.5369 0.1323 0.3831 0.058 Uiso 1 1 calc R
C12 C -0.6536(2) 0.0336(4) 0.38513(17) 0.0425(8) Uani 1 1 d .
H12 H -0.6365 -0.0473 0.4109 0.051 Uiso 1 1 calc R
C13 C -0.7382(2) 0.0480(3) 0.36472(16) 0.0369(7) Uani 1 1 d .
H13 H -0.7797 -0.0220 0.3776 0.044 Uiso 1 1 calc R
C14 C -0.79414(19) -0.1662(3) 0.22626(16) 0.0284(6) Uani 1 1 d .
C15 C -0.7246(2) -0.1657(3) 0.18346(17) 0.0341(7) Uani 1 1 d .
H15 H -0.7255 -0.1064 0.1453 0.041 Uiso 1 1 calc R
C16 C -0.6536(2) -0.2525(4) 0.1967(2) 0.0429(8) Uani 1 1 d .
H16 H -0.6066 -0.2545 0.1669 0.052 Uiso 1 1 calc R
C17 C -0.6515(2) -0.3358(4) 0.2530(2) 0.0450(9) Uani 1 1 d .
H17 H -0.6018 -0.3919 0.2626 0.054 Uiso 1 1 calc R
C18 C -0.7201(3) -0.3385(4) 0.2953(2) 0.0436(9) Uani 1 1 d .
H18 H -0.7182 -0.3967 0.3338 0.052 Uiso 1 1 calc R
C19 C -0.7927(2) -0.2552(3) 0.28127(15) 0.0358(7) Uani 1 1 d .
H19 H -0.8413 -0.2593 0.3095 0.043 Uiso 1 1 calc R
C20 C -0.97196(19) -0.1741(3) 0.18313(16) 0.0299(6) Uani 1 1 d .
C21 C -0.9600(2) -0.3213(3) 0.17402(16) 0.0345(7) Uani 1 1 d .
H21 H -0.9051 -0.3633 0.1815 0.041 Uiso 1 1 calc R
C22 C -1.0280(2) -0.4075(3) 0.15397(17) 0.0401(8) Uani 1 1 d .
H22 H -1.0194 -0.5086 0.1477 0.048 Uiso 1 1 calc R
C23 C -1.1082(2) -0.3478(3) 0.1430(2) 0.0402(7) Uani 1 1 d .
H23 H -1.1548 -0.4078 0.1300 0.048 Uiso 1 1 calc R
C24 C -1.1199(2) -0.2013(4) 0.1509(2) 0.0446(9) Uani 1 1 d .
H24 H -1.1747 -0.1597 0.1430 0.054 Uiso 1 1 calc R
C25 C -1.0524(2) -0.1138(4) 0.17040(16) 0.0378(7) Uani 1 1 d .
H25 H -1.0609 -0.0123 0.1751 0.045 Uiso 1 1 calc R
C26 C -0.8685(2) 0.0352(4) 0.04898(17) 0.0419(8) Uani 1 1 d .
H26A H -0.8371 -0.0579 0.0464 0.050 Uiso 1 1 calc R
H26B H -0.9249 0.0330 0.0265 0.050 Uiso 1 1 calc R
C27 C -0.8191(3) 0.1623(4) 0.04063(18) 0.0454(9) Uani 1 1 d .
H27 H -0.7623 0.1570 0.0239 0.055 Uiso 1 1 calc R
C28 C -0.8549(2) 0.2947(4) 0.05728(17) 0.0386(8) Uani 1 1 d .
H28A H -0.9093 0.3209 0.0352 0.046 Uiso 1 1 calc R
H28B H -0.8147 0.3771 0.0623 0.046 Uiso 1 1 calc R
S2 S -0.87290(5) -0.20559(9) 0.49768(4) 0.03466(18) Uani 1 1 d .
F1 F -0.80595(16) -0.4599(2) 0.46881(14) 0.0686(7) Uani 1 1 d .
F2 F -0.71941(14) -0.2809(3) 0.45927(13) 0.0636(6) Uani 1 1 d .
F3 F -0.75165(16) -0.3594(2) 0.55461(12) 0.0611(7) Uani 1 1 d .
O1 O -0.89650(15) -0.1909(3) 0.42922(13) 0.0433(5) Uani 1 1 d .
O2 O -0.83518(18) -0.0792(3) 0.52634(14) 0.0493(6) Uani 1 1 d .
O3 O -0.93462(17) -0.2790(3) 0.53790(14) 0.0535(7) Uani 1 1 d .
C29 C -0.7845(3) -0.3350(4) 0.49505(18) 0.0415(9) Uani 1 1 d .

loop_
_atom_site_aniso_label
_atom_site_aniso_U_11
_atom_site_aniso_U_22
_atom_site_aniso_U_33
_atom_site_aniso_U_23
_atom_site_aniso_U_13
_atom_site_aniso_U_12
Pd1 0.02645(10) 0.02453(10) 0.02955(11) 0.00307(10) -0.00260(10) 0.00087(7)
S1 0.0497(5) 0.0234(4) 0.0332(4) 0.0025(3) -0.0046(4) 0.0018(4)
P1 0.0290(4) 0.0225(3) 0.0294(4) 0.0007(3) -0.0027(3) 0.0001(3)
P2 0.0265(3) 0.0209(3) 0.0302(4) 0.0014(3) -0.0021(3) 0.0008(3)
C1 0.0239(14) 0.0269(13) 0.0353(16) 0.0013(12) -0.0032(11) -0.0032(11)
C2 0.0301(15) 0.0275(14) 0.0328(15) -0.0034(12) -0.0013(12) -0.0027(12)
C3 0.0468(19) 0.0324(16) 0.0365(16) -0.0019(13) -0.0063(14) 0.0091(14)
C4 0.059(2) 0.047(2) 0.0426(19) -0.0094(17) -0.0087(17) 0.0212(17)
C5 0.048(2) 0.0466(19) 0.042(2) -0.0132(16) 0.0006(17) 0.0065(16)
C6 0.051(2) 0.0426(18) 0.0379(18) -0.0011(15) 0.0085(15) -0.0027(16)
C7 0.047(2) 0.0312(15) 0.0439(19) 0.0011(14) 0.0049(16) 0.0057(15)
C8 0.0254(14) 0.0334(14) 0.0321(15) -0.0036(12) -0.0024(12) -0.0039(12)
C9 0.0354(17) 0.0390(16) 0.0405(18) -0.0025(14) -0.0009(14) -0.0087(14)
C10 0.0337(17) 0.061(2) 0.052(2) -0.0085(19) 0.0046(16) -0.0133(17)
C11 0.0253(18) 0.079(3) 0.0401(19) -0.0199(18) -0.0028(15) 0.0001(16)
C12 0.0362(18) 0.059(2) 0.0323(17) -0.0039(16) -0.0050(13) 0.0099(16)
C13 0.0351(17) 0.0409(18) 0.0348(15) 0.0002(13) -0.0050(13) 0.0018(14)
C14 0.0288(14) 0.0230(12) 0.0336(15) -0.0006(11) -0.0019(12) -0.0003(11)
C15 0.0335(16) 0.0312(14) 0.0376(16) 0.0011(13) 0.0010(13) 0.0025(12)
C16 0.0322(16) 0.0390(18) 0.058(2) -0.0025(16) 0.0042(15) 0.0084(14)
C17 0.0389(19) 0.0421(19) 0.054(2) -0.0052(16) -0.0082(17) 0.0173(15)
C18 0.054(2) 0.0378(17) 0.0395(19) -0.0010(15) -0.0088(17) 0.0170(15)
C19 0.0409(18) 0.0331(15) 0.0335(16) 0.0004(13) 0.0006(13) 0.0088(13)
C20 0.0285(15) 0.0295(13) 0.0318(14) -0.0002(12) -0.0018(12) -0.0005(11)
C21 0.0345(16) 0.0292(13) 0.0399(18) 0.0021(13) -0.0030(14) 0.0007(12)
C22 0.0434(17) 0.0262(13) 0.051(2) 0.0009(13) -0.0059(14) -0.0066(13)
C23 0.0379(15) 0.0399(15) 0.0427(17) 0.0010(16) -0.010(2) -0.0118(12)
C24 0.0335(16) 0.0417(17) 0.059(3) -0.0077(17) -0.0139(16) 0.0022(12)
C25 0.0317(16) 0.0329(14) 0.049(2) -0.0036(14) -0.0091(14) 0.0052(13)
C26 0.053(2) 0.0420(18) 0.0305(17) -0.0059(15) -0.0037(14) 0.0022(15)
C27 0.044(2) 0.059(2) 0.0343(18) 0.0061(16) 0.0064(15) 0.0006(16)
C28 0.0427(19) 0.0366(19) 0.037(2) 0.0118(15) -0.0040(14) -0.0045(14)
S2 0.0303(4) 0.0341(4) 0.0395(4) 0.0053(3) -0.0025(3) 0.0017(3)
F1 0.0655(16) 0.0453(12) 0.0951(19) -0.0220(13) -0.0153(14) 0.0120(11)
F2 0.0357(12) 0.0862(17) 0.0689(15) 0.0033(13) 0.0083(11) 0.0093(12)
F3 0.0649(16) 0.0686(15) 0.0498(14) 0.0019(11) -0.0159(11) 0.0295(12)
O1 0.0374(13) 0.0475(13) 0.0451(14) 0.0069(11) -0.0114(11) 0.0033(11)
O2 0.0539(14) 0.0354(12) 0.0587(16) 0.0009(12) -0.0142(13) 0.0029(12)
O3 0.0400(13) 0.0650(17) 0.0554(16) 0.0088(14) 0.0096(12) -0.0039(13)
C29 0.041(2) 0.0461(19) 0.038(2) 0.0009(15) -0.0081(16) 0.0045(16)

loop_
_atom_type_symbol
_atom_type_description
_atom_type_scat_dispersion_real
_atom_type_scat_dispersion_imag
_atom_type_scat_source
C C 0.0033 0.0016 'International Tables Vol C Tables 4.2.6.8 and 6.1.1.4'
H H 0.0000 0.0000 'International Tables Vol C Tables 4.2.6.8 and 6.1.1.4'
F F 0.0171 0.0103 'International Tables Vol C Tables 4.2.6.8 and 6.1.1.4'
O O 0.0106 0.0060 'International Tables Vol C Tables 4.2.6.8 and 6.1.1.4'
P P 0.1023 0.0942 'International Tables Vol C Tables 4.2.6.8 and 6.1.1.4'
Pd Pd -0.9988 1.0072 'International Tables Vol C Tables 4.2.6.8 and 6.1.1.4'
S S 0.1246 0.1234 'International Tables Vol C Tables 4.2.6.8 and 6.1.1.4'

loop_
_geom_angle_atom_site_label_1
_geom_angle_atom_site_label_2
_geom_angle_atom_site_label_3
_geom_angle
C26 Pd1 C27 38.58(14)
C26 Pd1 C28 67.93(15)
C27 Pd1 C28 37.12(14)
C26 Pd1 P2 98.30(11)
C27 Pd1 P2 131.98(10)
C28 Pd1 P2 165.78(10)
C26 Pd1 S1 162.07(11)
C27 Pd1 S1 131.39(10)
C28 Pd1 S1 97.14(10)
P2 Pd1 S1 95.74(3)
P1 S1 Pd1 99.57(4)
C2 P1 C1 106.45(14)
C2 P1 C8 108.23(14)
C1 P1 C8 108.06(13)
C2 P1 S1 111.52(11)
C1 P1 S1 110.14(10)
C8 P1 S1 112.20(11)
C14 P2 C20 105.92(13)
C14 P2 C1 104.90(14)
C20 P2 C1 103.20(14)
C14 P2 Pd1 118.56(10)
C20 P2 Pd1 115.76(10)
C1 P2 Pd1 106.91(9)
P1 C1 P2 109.72(15)
P1 C1 H1A 109.7
P2 C1 H1A 109.7
P1 C1 H1B 109.7
P2 C1 H1B 109.7
H1A C1 H1B 108.2
C3 C2 C7 120.4(3)
C3 C2 P1 121.1(2)
C7 C2 P1 118.6(2)
C4 C3 C2 119.7(3)
C4 C3 H3 120.2
C2 C3 H3 120.2
C3 C4 C5 120.3(3)
C3 C4 H4 119.9
C5 C4 H4 119.9
C4 C5 C6 120.2(3)
C4 C5 H5 119.9
C6 C5 H5 119.9
C5 C6 C7 119.5(3)
C5 C6 H6 120.3
C7 C6 H6 120.3
C2 C7 C6 120.0(3)
C2 C7 H7 120.0
C6 C7 H7 120.0
C13 C8 C9 120.1(3)
C13 C8 P1 121.7(2)
C9 C8 P1 118.1(2)
C10 C9 C8 118.7(3)
C10 C9 H9 120.7
C8 C9 H9 120.7
C11 C10 C9 120.8(3)
C11 C10 H10 119.6
C9 C10 H10 119.6
C10 C11 C12 121.0(3)
C10 C11 H11 119.5
C12 C11 H11 119.5
C13 C12 C11 119.1(3)
C13 C12 H12 120.4
C11 C12 H12 120.4
C8 C13 C12 120.2(3)
C8 C13 H13 119.9
C12 C13 H13 119.9
C19 C14 C15 119.7(3)
C19 C14 P2 122.1(2)
C15 C14 P2 118.3(2)
C16 C15 C14 119.7(3)
C16 C15 H15 120.1
C14 C15 H15 120.1
C17 C16 C15 120.0(3)
C17 C16 H16 120.0
C15 C16 H16 120.0
C18 C17 C16 120.8(3)
C18 C17 H17 119.6
C16 C17 H17 119.6
C17 C18 C19 119.4(4)
C17 C18 H18 120.3
C19 C18 H18 120.3
C14 C19 C18 120.2(3)
C14 C19 H19 119.9
C18 C19 H19 119.9
C21 C20 C25 119.2(3)
C21 C20 P2 122.9(2)
C25 C20 P2 117.8(2)
C20 C21 C22 120.0(3)
C20 C21 H21 120.0
C22 C21 H21 120.0
C23 C22 C21 120.6(3)
C23 C22 H22 119.7
C21 C22 H22 119.7
C24 C23 C22 119.5(3)
C24 C23 H23 120.2
C22 C23 H23 120.2
C23 C24 C25 120.5(3)
C23 C24 H24 119.8
C25 C24 H24 119.8
C24 C25 C20 120.2(3)
C24 C25 H25 119.9
C20 C25 H25 119.9
C27 C26 Pd1 72.2(2)
C27 C26 H26A 116.4
Pd1 C26 H26A 116.4
C27 C26 H26B 116.4
Pd1 C26 H26B 116.4
H26A C26 H26B 113.3
C28 C27 C26 118.9(3)
C28 C27 Pd1 72.9(2)
C26 C27 Pd1 69.2(2)
C28 C27 H27 120.5
C26 C27 H27 120.5
Pd1 C27 H27 129.7
C27 C28 Pd1 70.0(2)
C27 C28 H28A 116.6
Pd1 C28 H28A 116.6
C27 C28 H28B 116.6
Pd1 C28 H28B 116.6
H28A C28 H28B 113.6
O2 S2 O3 115.29(18)
O2 S2 O1 114.92(16)
O3 S2 O1 115.11(17)
O2 S2 C29 103.64(17)
O3 S2 C29 102.33(18)
O1 S2 C29 102.97(16)
F1 C29 F3 108.7(3)
F1 C29 F2 107.2(3)
F3 C29 F2 105.4(3)
F1 C29 S2 113.3(3)
F3 C29 S2 111.9(3)
F2 C29 S2 110.0(3)

loop_
_geom_bond_atom_site_label_1
_geom_bond_atom_site_label_2
_geom_bond_distance
Pd1 C26 2.115(3)
Pd1 C27 2.155(4)
Pd1 C28 2.192(3)
Pd1 P2 2.2828(8)
Pd1 S1 2.3640(10)
S1 P1 2.0054(12)
P1 C2 1.803(3)
P1 C1 1.805(3)
P1 C8 1.806(3)
P2 C14 1.812(3)
P2 C20 1.828(3)
P2 C1 1.854(3)
C1 H1A 0.9900
C1 H1B 0.9900
C2 C3 1.381(4)
C2 C7 1.382(5)
C3 C4 1.379(5)
C3 H3 0.9500
C4 C5 1.382(5)
C4 H4 0.9500
C5 C6 1.385(5)
C5 H5 0.9500
C6 C7 1.387(5)
C6 H6 0.9500
C7 H7 0.9500
C8 C13 1.381(4)
C8 C9 1.399(4)
C9 C10 1.396(5)
C9 H9 0.9500
C10 C11 1.350(6)
C10 H10 0.9500
C11 C12 1.389(6)
C11 H11 0.9500
C12 C13 1.388(5)
C12 H12 0.9500
C13 H13 0.9500
C14 C19 1.389(4)
C14 C15 1.390(4)
C15 C16 1.390(4)
C15 H15 0.9500
C16 C17 1.380(6)
C16 H16 0.9500
C17 C18 1.373(6)
C17 H17 0.9500
C18 C19 1.396(5)
C18 H18 0.9500
C19 H19 0.9500
C20 C21 1.383(4)
C20 C25 1.395(4)
C21 C22 1.386(4)
C21 H21 0.9500
C22 C23 1.383(5)
C22 H22 0.9500
C23 C24 1.373(5)
C23 H23 0.9500
C24 C25 1.382(5)
C24 H24 0.9500
C25 H25 0.9500
C26 C27 1.411(5)
C26 H26A 0.9900
C26 H26B 0.9900
C27 C28 1.384(5)
C27 H27 0.9500
C28 H28A 0.9900
C28 H28B 0.9900
S2 O2 1.430(3)
S2 O3 1.433(3)
S2 O1 1.448(3)
S2 C29 1.822(4)
F1 C29 1.312(4)
F2 C29 1.345(5)
F3 C29 1.335(4)
